data_4123519
loop_
_publ_author_name
'Hinz, Alexander'
'Schulz, Axel'
'Villinger, Alexander'
'Wolter, Jan-Martin'

_publ_section_title
;
 Cyclo-Pnicta-triazanes: Biradicaloids - or Zwitterions?
;
_journal_name_full 'Journal of the American Chemical Society'
_journal_page_first 150316134803000
_journal_paper_doi 10.1021/jacs.5b00959
_journal_year 2015
_chemical_formula_moiety 'C48 H50 I2 N2 P2'
_chemical_formula_sum 'C48 H50 I2 N2 P2'
_chemical_formula_weight 970.64
_chemical_name_systematic
;
 ?
;
_space_group_crystal_system orthorhombic
_space_group_IT_number 61
_space_group_name_Hall '-P 2ac 2ab'
_space_group_name_H-M_alt 'P b c a'
_symmetry_space_group_name_Hall '-P 2ac 2ab'
_symmetry_space_group_name_H-M 'P b c a'
_atom_sites_solution_hydrogens geom
_audit_creation_method SHELXL-97
_cell_angle_alpha 90.00
_cell_angle_beta 90.00
_cell_angle_gamma 90.00
_cell_formula_units_Z 4
_cell_length_a 12.8176(6)
_cell_length_b 15.0569(7)
_cell_length_c 22.1137(11)
_cell_measurement_reflns_used 2365
_cell_measurement_temperature 173(2)
_cell_measurement_theta_max 42.842
_cell_measurement_theta_min 4.562
_cell_volume 4267.8(4)
_computing_cell_refinement 'Bruker Apex V7.51A'
_computing_data_collection 'Bruker Apex V7.51A'
_computing_data_reduction 'Bruker SAINT'
_computing_molecular_graphics 'ORTEP-3v2.01 (Farrugia, 1997)'
_computing_publication_material SHELXL-2013
_computing_structure_refinement 'SHELXL-2013 (Sheldrick, 2013)'
_computing_structure_solution 'SHELXS-2013 (Sheldrick, 2013)'
_diffrn_ambient_temperature 173(2)
_diffrn_measured_fraction_theta_full 1.000
_diffrn_measured_fraction_theta_max 1.000
_diffrn_measurement_device_type 'Bruker Apex Kappa II-CCD-diffractometer'
_diffrn_measurement_method 'phi and omega scans'
_diffrn_radiation_monochromator graphite
_diffrn_radiation_source 'sealed tube'
_diffrn_radiation_type MoK\a
_diffrn_radiation_wavelength 0.71073
_diffrn_reflns_av_R_equivalents 0.1048
_diffrn_reflns_av_unetI/netI 0.0979
_diffrn_reflns_Laue_measured_fraction_full 1.000
_diffrn_reflns_Laue_measured_fraction_max 1.000
_diffrn_reflns_limit_h_max 17
_diffrn_reflns_limit_h_min -15
_diffrn_reflns_limit_k_max 20
_diffrn_reflns_limit_k_min -16
_diffrn_reflns_limit_l_max 29
_diffrn_reflns_limit_l_min -24
_diffrn_reflns_number 29197
_diffrn_reflns_point_group_measured_fraction_full 1.000
_diffrn_reflns_point_group_measured_fraction_max 1.000
_diffrn_reflns_theta_full 25.242
_diffrn_reflns_theta_max 28.500
_diffrn_reflns_theta_min 1.842
_exptl_absorpt_coefficient_mu 1.584
_exptl_absorpt_correction_T_max 0.7459
_exptl_absorpt_correction_T_min 0.6517
_exptl_absorpt_correction_type multi-scan
_exptl_absorpt_process_details '(SADABS; Sheldrick, 2004)'
_exptl_crystal_colour yellow
_exptl_crystal_density_diffrn 1.511
_exptl_crystal_description block
_exptl_crystal_F_000 1952
_exptl_crystal_size_max 0.140
_exptl_crystal_size_mid 0.090
_exptl_crystal_size_min 0.070
_refine_diff_density_max 0.741
_refine_diff_density_min -0.803
_refine_diff_density_rms 0.134
_refine_ls_extinction_method none
_refine_ls_goodness_of_fit_ref 1.011
_refine_ls_hydrogen_treatment constr
_refine_ls_matrix_type full
_refine_ls_number_parameters 250
_refine_ls_number_reflns 5408
_refine_ls_number_restraints 0
_refine_ls_restrained_S_all 1.011
_refine_ls_R_factor_all 0.1206
_refine_ls_R_factor_gt 0.0488
_refine_ls_shift/su_max 0.000
_refine_ls_shift/su_mean 0.000
_refine_ls_structure_factor_coef Fsqd
_refine_ls_weighting_details 'w=1/[\s^2^(Fo^2^)+(0.0314P)^2^+8.6760P] where P=(Fo^2^+2Fc^2^)/3'
_refine_ls_weighting_scheme calc
_refine_ls_wR_factor_gt 0.0871
_refine_ls_wR_factor_ref 0.1148
_reflns_Friedel_coverage 0.000
_reflns_number_gt 3019
_reflns_number_total 5408
_reflns_threshold_expression 'I > 2\s(I)'
_cod_data_source_file ja5b00959_si_002.cif
_cod_data_source_block ah010
_cod_database_code 4123519
_shelx_space_group_comment
;
The symmetry employed for this shelxl refinement is uniquely defined
by the following loop, which should always be used as a source of
symmetry information in preference to the above space-group names.
They are only intended as comments.
;
_shelx_estimated_absorpt_t_min 0.809
_shelx_estimated_absorpt_t_max 0.897
_shelxl_version_number 2013-4

loop_
_space_group_symop_operation_xyz
'x, y, z'
'-x+1/2, -y, z+1/2'
'-x, y+1/2, -z+1/2'
'x+1/2, -y+1/2, -z'
'-x, -y, -z'
'x-1/2, y, -z-1/2'
'x, -y-1/2, z-1/2'
'-x-1/2, y-1/2, z'

loop_
_atom_site_label
_atom_site_type_symbol
_atom_site_fract_x
_atom_site_fract_y
_atom_site_fract_z
_atom_site_U_iso_or_equiv
_atom_site_adp_type
_atom_site_occupancy
_atom_site_site_symmetry_order
_atom_site_calc_flag
_atom_site_refinement_flags_posn
_atom_site_refinement_flags_adp
N1 N 0.0233(3) 0.0693(2) 0.48716(15) 0.0145(8) Uani 1 1 d . .
P1 P 0.00057(10) 0.02262(8) 0.55728(5) 0.0170(3) Uani 1 1 d . .
I1 I -0.18181(3) 0.08425(2) 0.57820(2) 0.03423(12) Uani 1 1 d . .
C1 C 0.0343(4) 0.1611(3) 0.4728(2) 0.0165(10) Uani 1 1 d . .
C2 C 0.0702(4) 0.2216(3) 0.5168(2) 0.0179(10) Uani 1 1 d . .
C3 C 0.0746(4) 0.3115(3) 0.5018(2) 0.0233(11) Uani 1 1 d . .
H3 H 0.0982 0.3525 0.5314 0.028 Uiso 1 1 calc R U
C4 C 0.0462(4) 0.3430(3) 0.4460(2) 0.0249(12) Uani 1 1 d . .
H4 H 0.0465 0.4049 0.4378 0.030 Uiso 1 1 calc R U
C5 C 0.0173(4) 0.2827(3) 0.4020(2) 0.0225(11) Uani 1 1 d . .
H5 H 0.0003 0.3037 0.3627 0.027 Uiso 1 1 calc R U
C6 C 0.0124(3) 0.1919(3) 0.41365(19) 0.0169(10) Uani 1 1 d . .
C7 C 0.1155(4) 0.1951(3) 0.5766(2) 0.0202(10) Uani 1 1 d . .
C8 C 0.2113(4) 0.1513(3) 0.5771(2) 0.0217(10) Uani 1 1 d . .
C9 C 0.2603(4) 0.1352(3) 0.6323(2) 0.0273(12) Uani 1 1 d . .
H9 H 0.3243 0.1034 0.6328 0.033 Uiso 1 1 calc R U
C10 C 0.2182(4) 0.1644(3) 0.6864(2) 0.0298(13) Uani 1 1 d . .
C11 C 0.1247(4) 0.2082(3) 0.6845(2) 0.0296(13) Uani 1 1 d . .
H11 H 0.0950 0.2281 0.7214 0.035 Uiso 1 1 calc R U
C12 C 0.0711(4) 0.2249(3) 0.6309(2) 0.0231(11) Uani 1 1 d . .
C13 C -0.0075(4) 0.1325(3) 0.36033(19) 0.0178(10) Uani 1 1 d . .
C14 C 0.0778(4) 0.1151(3) 0.3220(2) 0.0220(11) Uani 1 1 d . .
C15 C 0.0596(4) 0.0679(3) 0.2692(2) 0.0273(12) Uani 1 1 d . .
H15 H 0.1165 0.0567 0.2427 0.033 Uiso 1 1 calc R U
C16 C -0.0379(4) 0.0369(3) 0.2538(2) 0.0248(12) Uani 1 1 d . .
C17 C -0.1208(4) 0.0548(3) 0.2922(2) 0.0228(11) Uani 1 1 d . .
H17 H -0.1884 0.0340 0.2819 0.027 Uiso 1 1 calc R U
C18 C -0.1075(4) 0.1026(3) 0.3456(2) 0.0198(11) Uani 1 1 d . .
C19 C 0.2669(4) 0.1255(4) 0.5196(2) 0.0338(14) Uani 1 1 d . .
H19A H 0.2239 0.0832 0.4969 0.051 Uiso 1 1 calc R U
H19B H 0.3340 0.0979 0.5295 0.051 Uiso 1 1 calc R U
H19C H 0.2789 0.1786 0.4949 0.051 Uiso 1 1 calc R U
C20 C 0.2801(5) 0.1541(4) 0.7447(3) 0.0480(17) Uani 1 1 d . .
H20A H 0.3335 0.2005 0.7469 0.072 Uiso 1 1 calc R U
H20B H 0.3137 0.0956 0.7453 0.072 Uiso 1 1 calc R U
H20C H 0.2329 0.1595 0.7794 0.072 Uiso 1 1 calc R U
C21 C -0.0277(4) 0.2784(4) 0.6331(2) 0.0326(13) Uani 1 1 d . .
H21A H -0.0755 0.2576 0.6016 0.049 Uiso 1 1 calc R U
H21B H -0.0114 0.3412 0.6265 0.049 Uiso 1 1 calc R U
H21C H -0.0606 0.2712 0.6728 0.049 Uiso 1 1 calc R U
C22 C 0.1862(4) 0.1464(4) 0.3367(2) 0.0308(12) Uani 1 1 d . .
H22A H 0.1848 0.2101 0.3455 0.046 Uiso 1 1 calc R U
H22B H 0.2321 0.1352 0.3021 0.046 Uiso 1 1 calc R U
H22C H 0.2123 0.1141 0.3721 0.046 Uiso 1 1 calc R U
C23 C -0.0552(5) -0.0171(4) 0.1967(2) 0.0423(16) Uani 1 1 d . .
H23A H 0.0033 -0.0078 0.1689 0.063 Uiso 1 1 calc R U
H23B H -0.1202 0.0018 0.1773 0.063 Uiso 1 1 calc R U
H23C H -0.0599 -0.0803 0.2072 0.063 Uiso 1 1 calc R U
C24 C -0.1989(4) 0.1192(3) 0.3868(2) 0.0248(12) Uani 1 1 d . .
H24A H -0.1903 0.1767 0.4069 0.037 Uiso 1 1 calc R U
H24B H -0.2025 0.0720 0.4173 0.037 Uiso 1 1 calc R U
H24C H -0.2634 0.1195 0.3630 0.037 Uiso 1 1 calc R U

loop_
_atom_site_aniso_label
_atom_site_aniso_U_11
_atom_site_aniso_U_22
_atom_site_aniso_U_33
_atom_site_aniso_U_23
_atom_site_aniso_U_13
_atom_site_aniso_U_12
N1 0.018(2) 0.013(2) 0.0123(18) 0.0003(15) -0.0022(15) -0.0038(17)
P1 0.0213(6) 0.0155(6) 0.0143(5) -0.0002(5) 0.0009(5) -0.0009(6)
I1 0.0323(2) 0.0329(2) 0.0374(2) -0.00354(18) 0.01261(18) 0.00482(19)
C1 0.013(2) 0.015(2) 0.021(2) 0.0025(19) 0.000(2) 0.001(2)
C2 0.013(2) 0.024(3) 0.017(2) 0.001(2) 0.0014(19) -0.004(2)
C3 0.025(3) 0.020(3) 0.024(3) -0.003(2) -0.001(2) -0.004(2)
C4 0.029(3) 0.012(2) 0.034(3) 0.007(2) 0.000(2) -0.002(2)
C5 0.025(3) 0.022(3) 0.021(2) 0.007(2) 0.000(2) 0.002(2)
C6 0.012(2) 0.021(2) 0.018(2) 0.0027(19) 0.0041(19) 0.002(2)
C7 0.026(3) 0.012(2) 0.022(2) -0.005(2) -0.005(2) -0.006(2)
C8 0.024(3) 0.017(2) 0.024(2) -0.003(2) -0.005(2) -0.003(2)
C9 0.031(3) 0.022(3) 0.029(3) -0.002(2) -0.009(2) -0.003(3)
C10 0.042(4) 0.020(3) 0.028(3) 0.001(2) -0.013(2) -0.006(3)
C11 0.045(4) 0.024(3) 0.019(3) -0.005(2) -0.002(2) -0.001(3)
C12 0.031(3) 0.017(3) 0.021(3) -0.003(2) -0.002(2) -0.005(2)
C13 0.024(3) 0.013(2) 0.016(2) 0.0073(18) -0.002(2) 0.002(2)
C14 0.024(3) 0.022(3) 0.020(2) 0.005(2) 0.004(2) 0.001(2)
C15 0.030(3) 0.029(3) 0.023(3) 0.003(2) 0.009(2) 0.006(3)
C16 0.038(3) 0.019(3) 0.017(2) -0.002(2) -0.001(2) 0.008(2)
C17 0.026(3) 0.020(3) 0.022(3) 0.003(2) -0.010(2) 0.003(2)
C18 0.025(3) 0.018(3) 0.016(2) 0.0008(19) -0.001(2) 0.003(2)
C19 0.026(3) 0.044(4) 0.031(3) -0.009(3) -0.006(2) 0.004(3)
C20 0.066(5) 0.042(4) 0.036(3) 0.001(3) -0.023(3) 0.003(4)
C21 0.033(3) 0.034(3) 0.031(3) -0.011(2) 0.004(3) 0.004(3)
C22 0.027(3) 0.036(3) 0.029(3) 0.006(2) 0.009(2) 0.000(3)
C23 0.057(4) 0.042(4) 0.028(3) -0.014(3) 0.000(3) 0.003(3)
C24 0.024(3) 0.023(3) 0.027(3) 0.001(2) -0.003(2) 0.000(2)

loop_
_atom_type_symbol
_atom_type_description
_atom_type_scat_dispersion_real
_atom_type_scat_dispersion_imag
_atom_type_scat_source
C C 0.0033 0.0016 'International Tables Vol C Tables 4.2.6.8 and 6.1.1.4'
H H 0.0000 0.0000 'International Tables Vol C Tables 4.2.6.8 and 6.1.1.4'
N N 0.0061 0.0033 'International Tables Vol C Tables 4.2.6.8 and 6.1.1.4'
P P 0.1023 0.0942 'International Tables Vol C Tables 4.2.6.8 and 6.1.1.4'
I I -0.4742 1.8119 'International Tables Vol C Tables 4.2.6.8 and 6.1.1.4'

loop_
_geom_angle_atom_site_label_1
_geom_angle_atom_site_label_2
_geom_angle_atom_site_label_3
_geom_angle
_geom_angle_site_symmetry_1
_geom_angle_site_symmetry_3
C1 N1 P1 131.9(3) . 5_556
C1 N1 P1 127.7(3) . .
P1 N1 P1 98.91(18) 5_556 .
N1 P1 N1 81.09(18) 5_556 .
N1 P1 I1 103.44(14) 5_556 .
N1 P1 I1 99.71(13) . .
N1 P1 P1 40.57(12) 5_556 5_556
N1 P1 P1 40.51(12) . 5_556
I1 P1 P1 105.30(7) . 5_556
C2 C1 C6 119.4(4) . .
C2 C1 N1 120.2(4) . .
C6 C1 N1 120.3(4) . .
C3 C2 C1 118.4(4) . .
C3 C2 C7 116.9(4) . .
C1 C2 C7 124.3(4) . .
C4 C3 C2 122.6(5) . .
C4 C3 H3 118.7 . .
C2 C3 H3 118.7 . .
C3 C4 C5 118.5(5) . .
C3 C4 H4 120.7 . .
C5 C4 H4 120.7 . .
C4 C5 C6 121.8(4) . .
C4 C5 H5 119.1 . .
C6 C5 H5 119.1 . .
C5 C6 C1 118.9(4) . .
C5 C6 C13 116.5(4) . .
C1 C6 C13 124.3(4) . .
C8 C7 C12 120.1(4) . .
C8 C7 C2 118.4(4) . .
C12 C7 C2 120.9(4) . .
C9 C8 C7 119.1(5) . .
C9 C8 C19 118.7(5) . .
C7 C8 C19 122.0(4) . .
C10 C9 C8 121.7(5) . .
C10 C9 H9 119.1 . .
C8 C9 H9 119.1 . .
C11 C10 C9 117.9(5) . .
C11 C10 C20 122.2(5) . .
C9 C10 C20 119.8(5) . .
C10 C11 C12 123.1(5) . .
C10 C11 H11 118.5 . .
C12 C11 H11 118.5 . .
C11 C12 C7 118.1(5) . .
C11 C12 C21 119.0(4) . .
C7 C12 C21 122.8(4) . .
C18 C13 C14 120.8(4) . .
C18 C13 C6 122.0(4) . .
C14 C13 C6 116.8(4) . .
C15 C14 C13 118.2(5) . .
C15 C14 C22 119.9(4) . .
C13 C14 C22 122.0(4) . .
C16 C15 C14 122.3(5) . .
C16 C15 H15 118.8 . .
C14 C15 H15 118.8 . .
C15 C16 C17 118.5(4) . .
C15 C16 C23 121.4(5) . .
C17 C16 C23 120.1(5) . .
C16 C17 C18 121.7(5) . .
C16 C17 H17 119.1 . .
C18 C17 H17 119.1 . .
C17 C18 C13 118.4(5) . .
C17 C18 C24 120.2(4) . .
C13 C18 C24 121.4(4) . .
C8 C19 H19A 109.5 . .
C8 C19 H19B 109.5 . .
H19A C19 H19B 109.5 . .
C8 C19 H19C 109.5 . .
H19A C19 H19C 109.5 . .
H19B C19 H19C 109.5 . .
C10 C20 H20A 109.5 . .
C10 C20 H20B 109.5 . .
H20A C20 H20B 109.5 . .
C10 C20 H20C 109.5 . .
H20A C20 H20C 109.5 . .
H20B C20 H20C 109.5 . .
C12 C21 H21A 109.5 . .
C12 C21 H21B 109.5 . .
H21A C21 H21B 109.5 . .
C12 C21 H21C 109.5 . .
H21A C21 H21C 109.5 . .
H21B C21 H21C 109.5 . .
C14 C22 H22A 109.5 . .
C14 C22 H22B 109.5 . .
H22A C22 H22B 109.5 . .
C14 C22 H22C 109.5 . .
H22A C22 H22C 109.5 . .
H22B C22 H22C 109.5 . .
C16 C23 H23A 109.5 . .
C16 C23 H23B 109.5 . .
H23A C23 H23B 109.5 . .
C16 C23 H23C 109.5 . .
H23A C23 H23C 109.5 . .
H23B C23 H23C 109.5 . .
C18 C24 H24A 109.5 . .
C18 C24 H24B 109.5 . .
H24A C24 H24B 109.5 . .
C18 C24 H24C 109.5 . .
H24A C24 H24C 109.5 . .
H24B C24 H24C 109.5 . .

loop_
_geom_bond_atom_site_label_1
_geom_bond_atom_site_label_2
_geom_bond_distance
_geom_bond_site_symmetry_2
N1 C1 1.426(6) .
N1 P1 1.725(4) 5_556
N1 P1 1.727(4) .
P1 N1 1.725(4) 5_556
P1 I1 2.5573(13) .
P1 P1 2.623(2) 5_556
C1 C2 1.411(6) .
C1 C6 1.415(6) .
C2 C3 1.395(7) .
C2 C7 1.497(6) .
C3 C4 1.371(6) .
C3 H3 0.9500 .
C4 C5 1.382(7) .
C4 H4 0.9500 .
C5 C6 1.392(6) .
C5 H5 0.9500 .
C6 C13 1.502(6) .
C7 C8 1.395(7) .
C7 C12 1.402(6) .
C8 C9 1.393(6) .
C8 C19 1.509(7) .
C9 C10 1.385(7) .
C9 H9 0.9500 .
C10 C11 1.368(8) .
C10 C20 1.522(7) .
C11 C12 1.392(7) .
C11 H11 0.9500 .
C12 C21 1.501(7) .
C13 C18 1.397(7) .
C13 C14 1.408(7) .
C14 C15 1.386(7) .
C14 C22 1.502(7) .
C15 C16 1.377(7) .
C15 H15 0.9500 .
C16 C17 1.388(7) .
C16 C23 1.517(7) .
C17 C18 1.393(6) .
C17 H17 0.9500 .
C18 C24 1.505(7) .
C19 H19A 0.9800 .
C19 H19B 0.9800 .
C19 H19C 0.9800 .
C20 H20A 0.9800 .
C20 H20B 0.9800 .
C20 H20C 0.9800 .
C21 H21A 0.9800 .
C21 H21B 0.9800 .
C21 H21C 0.9800 .
C22 H22A 0.9800 .
C22 H22B 0.9800 .
C22 H22C 0.9800 .
C23 H23A 0.9800 .
C23 H23B 0.9800 .
C23 H23C 0.9800 .
C24 H24A 0.9800 .
C24 H24B 0.9800 .
C24 H24C 0.9800 .

loop_
_geom_torsion_atom_site_label_1
_geom_torsion_atom_site_label_2
_geom_torsion_atom_site_label_3
_geom_torsion_atom_site_label_4
_geom_torsion
_geom_torsion_site_symmetry_1
_geom_torsion_site_symmetry_4
C1 N1 P1 N1 167.6(5) . 5_556
P1 N1 P1 N1 0.001(0) 5_556 5_556
C1 N1 P1 I1 65.4(4) . .
P1 N1 P1 I1 -102.23(15) 5_556 .
C1 N1 P1 P1 167.6(5) . 5_556
P1 N1 C1 C2 -169.9(3) 5_556 .
P1 N1 C1 C2 26.6(6) . .
P1 N1 C1 C6 8.1(7) 5_556 .
P1 N1 C1 C6 -155.3(3) . .
C6 C1 C2 C3 5.3(7) . .
N1 C1 C2 C3 -176.7(4) . .
C6 C1 C2 C7 -167.5(4) . .
N1 C1 C2 C7 10.5(7) . .
C1 C2 C3 C4 -0.5(8) . .
C7 C2 C3 C4 172.8(5) . .
C2 C3 C4 C5 -3.4(8) . .
C3 C4 C5 C6 2.5(8) . .
C4 C5 C6 C1 2.2(7) . .
C4 C5 C6 C13 -172.9(4) . .
C2 C1 C6 C5 -6.1(7) . .
N1 C1 C6 C5 175.9(4) . .
C2 C1 C6 C13 168.6(4) . .
N1 C1 C6 C13 -9.5(7) . .
C3 C2 C7 C8 -105.6(5) . .
C1 C2 C7 C8 67.3(6) . .
C3 C2 C7 C12 65.1(6) . .
C1 C2 C7 C12 -122.0(5) . .
C12 C7 C8 C9 2.0(7) . .
C2 C7 C8 C9 172.7(4) . .
C12 C7 C8 C19 -174.3(5) . .
C2 C7 C8 C19 -3.6(7) . .
C7 C8 C9 C10 -2.4(7) . .
C19 C8 C9 C10 174.0(5) . .
C8 C9 C10 C11 1.6(8) . .
C8 C9 C10 C20 -173.4(5) . .
C9 C10 C11 C12 -0.4(8) . .
C20 C10 C11 C12 174.4(5) . .
C10 C11 C12 C7 0.1(8) . .
C10 C11 C12 C21 -176.2(5) . .
C8 C7 C12 C11 -0.9(7) . .
C2 C7 C12 C11 -171.4(4) . .
C8 C7 C12 C21 175.3(4) . .
C2 C7 C12 C21 4.8(7) . .
C5 C6 C13 C18 -95.9(5) . .
C1 C6 C13 C18 89.3(6) . .
C5 C6 C13 C14 78.1(6) . .
C1 C6 C13 C14 -96.7(5) . .
C18 C13 C14 C15 0.4(7) . .
C6 C13 C14 C15 -173.6(4) . .
C18 C13 C14 C22 -180.0(4) . .
C6 C13 C14 C22 6.0(7) . .
C13 C14 C15 C16 -1.0(7) . .
C22 C14 C15 C16 179.3(5) . .
C14 C15 C16 C17 1.0(8) . .
C14 C15 C16 C23 -178.0(5) . .
C15 C16 C17 C18 -0.3(7) . .
C23 C16 C17 C18 178.7(4) . .
C16 C17 C18 C13 -0.3(7) . .
C16 C17 C18 C24 -178.8(4) . .
C14 C13 C18 C17 0.2(7) . .
C6 C13 C18 C17 173.9(4) . .
C14 C13 C18 C24 178.7(4) . .
C6 C13 C18 C24 -7.6(7) . .
